data_2021740
loop_
_publ_author_name
'Shah, Harsh S.'
'Chaturvedi, Kaushalendra'
'Zeller, Matthias'
'Bates, Simon'
'Morris, Kenneth'

_publ_section_title
;
 A threefold superstructure of the anti-epileptic drug phenytoin sodium as
 a mixed methanol solvate hydrate
;
_journal_coeditor_code SK3736
_journal_issue 9
_journal_name_full 'Acta Crystallographica Section C'
_journal_page_first
;
;
_journal_paper_doi 10.1107/S2053229619010696
_journal_volume 75
_journal_year 2019
_chemical_formula_iupac '[Na (C15 H11 N2 O2) (C H4 O) (H2 O)0.36]'
_chemical_formula_moiety 'C16 H15.72 N2 Na O3.36'
_chemical_formula_sum 'C16 H15.72 N2 Na O3.36'
_chemical_formula_weight 312.78
_chemical_name_systematic Poly[aquatris(\m~3~-4,4-diphenyl-2,5-dioxoimidazolidin-1-ido)trimethanoltrisodium(I)]
_space_group_crystal_system monoclinic
_space_group_IT_number 14
_space_group_name_Hall '-P 2ybc'
_space_group_name_H-M_alt 'P 1 21/c 1'
_symmetry_space_group_name_Hall '-P 2ybc'
_symmetry_space_group_name_H-M 'P 1 21/c 1'
_atom_sites_solution_hydrogens mixed
_atom_sites_solution_primary direct
_atom_sites_solution_secondary difmap
_audit_creation_method SHELXL-2018/3
_cell_angle_alpha 90
_cell_angle_beta 106.0770(12)
_cell_angle_gamma 90
_cell_formula_units_Z 12
_cell_length_a 15.9687(3)
_cell_length_b 18.7065(4)
_cell_length_c 15.8249(4)
_cell_measurement_reflns_used 9888
_cell_measurement_temperature 150(2)
_cell_measurement_theta_max 80.0535
_cell_measurement_theta_min 2.8792
_cell_volume 4542.31(18)
_computing_cell_refinement
;
SAINT (Bruker, 2016)
;
_computing_data_collection
;
APEX3 (Bruker, 2016)
;
_computing_data_reduction
;
SAINT (Bruker, 2016)
;
_computing_structure_refinement
;
SHELXL2018 (Sheldrick, 2015, 2018) and
SHELXLE (H\"ubschle <i>et al.</i>,  2011)
;
_computing_structure_solution
;
SHELXS97 (Sheldrick, 2008)
;
_diffrn_ambient_temperature 150(2)
_diffrn_measured_fraction_theta_full 0.991
_diffrn_measured_fraction_theta_max 0.942
_diffrn_measurement_device_type 'Bruker D8 Quest CMOS'
_diffrn_measurement_method 'omega and phi scans'
_diffrn_radiation_monochromator 'Triumph curved graphite crystal'
_diffrn_radiation_type CuK\a
_diffrn_radiation_wavelength 1.54178
_diffrn_reflns_av_R_equivalents 0.0478
_diffrn_reflns_av_unetI/netI 0.0395
_diffrn_reflns_limit_h_max 20
_diffrn_reflns_limit_h_min -18
_diffrn_reflns_limit_k_max 23
_diffrn_reflns_limit_k_min -21
_diffrn_reflns_limit_l_max 20
_diffrn_reflns_limit_l_min -19
_diffrn_reflns_number 30401
_diffrn_reflns_theta_full 67.679
_diffrn_reflns_theta_max 80.353
_diffrn_reflns_theta_min 2.880
_diffrn_source 'sealed tube X-ray source'
_exptl_absorpt_coefficient_mu 1.045
_exptl_absorpt_correction_T_max 0.7543
_exptl_absorpt_correction_T_min 0.6532
_exptl_absorpt_correction_type multi-scan
_exptl_absorpt_process_details
;
(SADABS; Krause <i>et al.</i>,  2015)
;
_exptl_crystal_colour colourless
_exptl_crystal_density_diffrn 1.372
_exptl_crystal_description rod
_exptl_crystal_F_000 1963
_exptl_crystal_size_max 0.210
_exptl_crystal_size_mid 0.150
_exptl_crystal_size_min 0.130
_refine_diff_density_max 0.592
_refine_diff_density_min -0.426
_refine_ls_extinction_method none
_refine_ls_goodness_of_fit_ref 1.037
_refine_ls_hydrogen_treatment mixed
_refine_ls_matrix_type full
_refine_ls_number_parameters 892
_refine_ls_number_reflns 9389
_refine_ls_number_restraints 856
_refine_ls_restrained_S_all 1.019
_refine_ls_R_factor_all 0.0655
_refine_ls_R_factor_gt 0.0514
_refine_ls_shift/su_max 0.003
_refine_ls_shift/su_mean 0.000
_refine_ls_structure_factor_coef Fsqd
_refine_ls_weighting_details 'w=1/[\s^2^(Fo^2^)+(0.0899P)^2^+1.3413P] where P=(Fo^2^+2Fc^2^)/3'
_refine_ls_weighting_scheme calc
_refine_ls_wR_factor_gt 0.1462
_refine_ls_wR_factor_ref 0.1577
_reflns_number_gt 7343
_reflns_number_total 9389
_reflns_threshold_expression 'I > 2\s(I)'
_cod_data_source_file sk3736sup1.cif
_cod_data_source_block I
_cod_depositor_comments
;

2023-05-16
Z value and formula fixed to values more according to usual
chemical conventions.                 miguel
;
_cod_original_formula_sum 'C48 H47.16 N6 Na3 O10.08'
_cod_original_formula_weight 938.33
_cod_original_formula_moiety 'C48 H47.16 N6 Na3 O10.08'
_cod_original_formula_iupac '[Na3 (C15 H11 N2 O2)3 (C H4 O)3 (H2 O)1.08]'
_cod_original_formula_units_Z 4
_cod_original_cell_volume 4542.31(17)
_cod_database_code 2021740
_shelx_space_group_comment
;
The symmetry employed for this shelxl refinement is uniquely defined
by the following loop, which should always be used as a source of
symmetry information in preference to the above space-group names.
They are only intended as comments.
;
_shelx_estimated_absorpt_t_min 0.810
_shelx_estimated_absorpt_t_max 0.876

loop_
_space_group_symop_operation_xyz
'x, y, z'
'-x, y+1/2, -z+1/2'
'-x, -y, -z'
'x, -y-1/2, z-1/2'

loop_
_atom_site_type_symbol
_atom_site_label
_atom_site_fract_x
_atom_site_fract_y
_atom_site_fract_z
_atom_site_U_iso_or_equiv
_atom_site_adp_type
_atom_site_calc_flag
_atom_site_occupancy
_atom_site_disorder_assembly
_atom_site_disorder_group
O O1A -0.22185(10) 0.84730(7) 0.31194(9) 0.0293(3) Uani d 1 . .
O O2A -0.08620(9) 1.04258(7) 0.24194(9) 0.0282(3) Uani d 1 . .
Na Na1A -0.04353(6) 0.83195(5) 0.29569(6) 0.0234(2) Uani d 0.9195(12) A 1
O O3A 0.03758(12) 0.85895(10) 0.44144(11) 0.0381(4) Uani d 0.9195(12) A 1
H H3A 0.0200(19) 0.8683(16) 0.4872(16) 0.057 Uiso d 0.9195(12) A 1
C C16A 0.1041(2) 0.80614(16) 0.46492(18) 0.0490(7) Uani d 0.9195(12) A 1
H H16A 0.078148 0.759918 0.472327 0.073 Uiso calc 0.9195(12) A 1
H H16B 0.146498 0.819775 0.520204 0.073 Uiso calc 0.9195(12) A 1
H H16C 0.133592 0.802346 0.418385 0.073 Uiso calc 0.9195(12) A 1
Na Na1D -0.0480(8) 0.8281(7) 0.2639(7) 0.0234(2) Uani d 0.0805(12) A 3
O O3D 0.0159(18) 0.8058(13) 0.4238(12) 0.059(4) Uani d 0.0805(12) A 3
H H3D -0.01(2) 0.801(12) 0.463(18) 0.089 Uiso d 0.0805(12) A 3
C C16D 0.074(2) 0.7492(18) 0.4240(19) 0.066(5) Uani d 0.0805(12) A 3
H H16J 0.041540 0.703992 0.414210 0.100 Uiso calc 0.0805(12) A 3
H H16K 0.118176 0.747608 0.480868 0.100 Uiso calc 0.0805(12) A 3
H H16L 0.102024 0.756551 0.377008 0.100 Uiso calc 0.0805(12) A 3
O O4D -0.0850(18) 0.8221(12) 0.1002(11) 0.055(6) Uani d 0.0805(12) A 3
H H4C -0.059179 0.800237 0.068339 0.083 Uiso d 0.0805(12) A 3
H H4D -0.135695 0.810372 0.100506 0.083 Uiso d 0.0805(12) A 3
N N1A -0.13639(10) 0.93176(8) 0.27151(10) 0.0230(3) Uani d 1 . .
N N2A -0.21442(10) 1.03116(7) 0.27918(10) 0.0208(3) Uani d 1 . .
H H2A -0.2206(16) 1.0769(9) 0.2873(14) 0.025 Uiso d 1 . .
C C1A -0.20602(11) 0.91003(9) 0.29605(11) 0.0196(3) Uani d 1 . .
C C2A -0.14166(11) 1.00456(9) 0.26287(11) 0.0207(3) Uani d 1 . .
C C3A -0.26596(11) 0.97456(8) 0.30203(11) 0.0179(3) Uani d 1 . .
C C4A -0.2786(3) 0.9823(2) 0.39449(19) 0.0195(4) Uani d 0.9195(12) A 1
C C5A -0.27495(13) 1.04987(10) 0.43294(12) 0.0229(4) Uani d 0.9195(12) A 1
H H5A -0.261869 1.090600 0.403056 0.027 Uiso calc 0.9195(12) A 1
C C6A -0.29039(15) 1.05787(11) 0.51511(13) 0.0291(4) Uani d .9195(12) A 1
H H6A -0.287564 1.103961 0.540952 0.035 Uiso calc 0.9195(12) A 1
C C7A -0.30977(17) 0.99889(13) 0.55900(14) 0.0301(5) Uani d .9195(12) A 1
H H7A -0.319212 1.004226 0.615354 0.036 Uiso calc 0.9195(12) A 1
C C8A -0.3153(3) 0.93268(14) 0.5206(2) 0.0338(7) Uani d 0.9195(12) A 1
H H8A -0.329883 0.892240 0.550001 0.041 Uiso calc 0.9195(12) A 1
C C9A -0.29953(19) 0.92436(13) 0.43864(17) 0.0311(6) Uani d 0.9195(12) A 1
H H9A -0.303268 0.878158 0.412933 0.037 Uiso calc 0.9195(12) A 1
C C4D -0.271(4) 0.992(3) 0.396(2) 0.0195(4) Uani d 0.0805(12) A 2
C C5D -0.2138(17) 1.0396(12) 0.4525(12) 0.029(3) Uani d 0.0805(12) A 2
H H5D -0.174446 1.067782 0.431232 0.035 Uiso calc 0.0805(12) A 2
C C6D -0.2150(17) 1.0451(13) 0.5404(13) 0.037(3) Uani d 0.0805(12) A 2
H H6D -0.180221 1.080512 0.576858 0.044 Uiso calc 0.0805(12) A 2
C C7D -0.266(2) 0.9999(14) 0.5757(16) 0.034(3) Uani d 0.0805(12) A 2
H H7D -0.265542 1.003700 0.635732 0.041 Uiso calc 0.0805(12) A 2
C C8D -0.316(3) 0.950(2) 0.522(2) 0.028(3) Uani d 0.0805(12) A 2
H H8D -0.353332 0.919887 0.544095 0.034 Uiso calc 0.0805(12) A 2
C C9D -0.314(2) 0.9438(16) 0.4339(19) 0.029(3) Uani d 0.0805(12) A 2
H H9D -0.343208 0.904726 0.399728 0.034 Uiso calc 0.0805(12) A 2
C C10A -0.35586(11) 0.96743(9) 0.23469(11) 0.0208(3) Uani d 1 . .
C C11A -0.39119(14) 1.02382(11) 0.17866(12) 0.0302(4) Uani d 1 . .
H H11A -0.359040 1.066888 0.181342 0.036 Uiso calc 1 . .
C C12A -0.47350(15) 1.01765(14) 0.11851(14) 0.0397(5) Uani d 1 . .
H H12A -0.496883 1.056455 0.080589 0.048 Uiso calc 1 . .
C C13A -0.52092(14) 0.95543(15) 0.11400(14) 0.0412(5) Uani d 1 . .
H H13A -0.576675 0.951192 0.072806 0.049 Uiso calc 1 . .
C C14A -0.48688(14) 0.89924(13) 0.16976(14) 0.0369(5) Uani d 1 . .
H H14A -0.519466 0.856405 0.167078 0.044 Uiso calc 1 . .
C C15A -0.40482(13) 0.90532(11) 0.22991(12) 0.0284(4) Uani d 1 . .
H H15A -0.382075 0.866532 0.268125 0.034 Uiso calc 1 . .
C C1B -0.19529(12) 0.57597(9) 0.29081(11) 0.0215(3) Uani d 1 . .
O O1B -0.21687(10) 0.51230(7) 0.28965(10) 0.0331(3) Uani d 1 . .
O O2B -0.06212(9) 0.71289(8) 0.27546(11) 0.0348(3) Uani d 1 . .
Na Na1B -0.0401(17) 0.4894(14) 0.2734(8) 0.0312(7) Uani d 0.525(3) A 1
O O3B 0.0467(3) 0.4570(2) 0.4253(3) 0.0617(10) Uani d 0.525(3) A 1
H H3B 0.034(7) 0.4856(12) 0.461(4) 0.093 Uiso d 0.525(3) A 1
C C16B 0.0343(8) 0.3829(4) 0.4577(7) 0.073(2) Uani d 0.525(3) A 1
H H16D -0.025028 0.366386 0.429069 0.109 Uiso calc 0.525(3) A 1
H H16E 0.043582 0.383999 0.521506 0.109 Uiso calc 0.525(3) A 1
H H16F 0.076348 0.350151 0.443390 0.109 Uiso calc 0.525(3) A 1
O O4B -0.08921(12) 0.49394(9) 0.10696(12) 0.0394(4) Uani d 0.9195(12) A 1
H H4A -0.0716(19) 0.4679(17) 0.0707(19) 0.059 Uiso d 0.9195(12) A 1
H H4B -0.1448(11) 0.4934(18) 0.089(2) 0.059 Uiso d 0.9195(12) A 1
Na Na1E -0.046(2) 0.4911(18) 0.2685(10) 0.0312(7) Uani d 0.395(3) A 2
O O3E -0.0147(3) 0.4634(3) 0.4291(3) 0.0479(11) Uani d 0.395(3) A 2
H H3E 0.016(3) 0.5017(14) 0.439(7) 0.072 Uiso d 0.395(3) A 2
C C16E 0.0422(11) 0.4048(6) 0.4694(9) 0.074(3) Uani d 0.395(3) A 2
H H16M 0.066077 0.382094 0.425331 0.112 Uiso calc 0.395(3) A 2
H H16N 0.008831 0.369537 0.492552 0.112 Uiso calc 0.395(3) A 2
H H16O 0.089963 0.423259 0.517578 0.112 Uiso calc 0.395(3) A 2
Na Na1F -0.045(2) 0.5005(17) 0.2798(17) 0.0312(7) Uani d 0.0806(12) A 3
O O3F 0.0348(16) 0.5135(14) 0.4385(17) 0.058(4) Uani d 0.0806(12) A 3
H H3F 0.011541 0.504884 0.479160 0.087 Uiso d 0.0806(12) A 3
C C16F 0.1202(18) 0.478(2) 0.462(2) 0.067(4) Uani d 0.0806(12) A 3
H H16P 0.117018 0.434761 0.426030 0.101 Uiso calc 0.0806(12) A 3
H H16Q 0.136630 0.465151 0.524110 0.101 Uiso calc 0.0806(12) A 3
H H16R 0.163920 0.510593 0.450242 0.101 Uiso calc 0.0806(12) A 3
N N1B -0.12039(10) 0.59983(8) 0.27872(11) 0.0254(3) Uani d 1 . .
N N2B -0.19749(10) 0.69736(7) 0.29575(10) 0.0213(3) Uani d 1 . .
H H2B -0.2054(16) 0.7432(9) 0.3033(14) 0.026 Uiso d 1 . .
C C2B -0.12222(12) 0.67301(10) 0.28295(12) 0.0236(4) Uani d 1 . .
C C3B -0.25291(11) 0.63895(8) 0.30648(10) 0.0173(3) Uani d 1 . .
C C4B -0.2652(4) 0.6370(2) 0.3995(2) 0.0208(5) Uani d 0.9195(12) A 1
C C5B -0.27158(16) 0.70137(12) 0.44051(14) 0.0287(4) Uani d 0.9195(12) A 1
H H5B -0.267131 0.745064 0.411474 0.034 Uiso calc 0.9195(12) A 1
C C6B -0.28446(17) 0.70251(13) 0.52387(14) 0.0363(5) Uani d 0.9195(12) A 1
H H6B -0.288208 0.746935 0.551673 0.044 Uiso calc 0.9195(12) A 1
C C7B -0.29184(19) 0.63937(16) 0.56642(16) 0.0367(6) Uani d 0.9195(12) A 1
H H7B -0.300985 0.640226 0.623231 0.044 Uiso calc 0.9195(12) A 1
C C8B -0.2858(2) 0.57517(16) 0.52595(16) 0.0413(6) Uani d 0.9195(12) A 1
H H8B -0.290725 0.531614 0.555101 0.050 Uiso calc 0.9195(12) A 1
C C9B -0.27266(17) 0.57365(12) 0.44242(14) 0.0328(5) Uani d 0.9195(12) A 1
H H9B -0.268793 0.529119 0.414874 0.039 Uiso calc 0.9195(12) A 1
C C4E -0.262(5) 0.648(3) 0.401(2) 0.0208(5) Uani d 0.0805(12) A 2
C C5E -0.220(2) 0.7043(13) 0.4532(13) 0.033(3) Uani d 0.0805(12) A 2
H H5E -0.190917 0.739952 0.428736 0.040 Uiso calc 0.0805(12) A 2
C C6E -0.2186(19) 0.7083(13) 0.5423(14) 0.040(3) Uani d 0.0805(12) A 2
H H6E -0.184146 0.743077 0.580232 0.048 Uiso calc 0.0805(12) A 2
C C7E -0.269(2) 0.6604(17) 0.5730(17) 0.036(3) Uani d 0.0805(12) A 2
H H7E -0.270411 0.664095 0.632437 0.043 Uiso calc 0.0805(12) A 2
C C8E -0.3167(19) 0.6075(16) 0.5215(14) 0.031(2) Uani d 0.0805(12) A 2
H H8E -0.347588 0.573079 0.545298 0.038 Uiso calc 0.0805(12) A 2
C C9E -0.3184(17) 0.6062(13) 0.4317(13) 0.030(2) Uani d 0.0805(12) A 2
H H9E -0.358522 0.575824 0.392218 0.036 Uiso calc 0.0805(12) A 2
C C10B -0.34214(11) 0.63911(9) 0.23828(11) 0.0194(3) Uani d 1 . .
C C11B -0.37004(13) 0.69898(10) 0.18562(12) 0.0251(4) Uani d 1 . .
H H11B -0.333672 0.739963 0.192108 0.030 Uiso calc 1 . .
C C12B -0.45139(14) 0.69881(12) 0.12333(13) 0.0325(4) Uani d 1 . .
H H12B -0.470116 0.739660 0.087392 0.039 Uiso calc 1 . .
C C13B -0.50464(13) 0.63964(13) 0.11377(13) 0.0350(5) Uani d 1 . .
H H13B -0.559308 0.639290 0.070313 0.042 Uiso calc 1 . .
C C14B -0.47841(13) 0.58073(12) 0.16753(14) 0.0329(4) Uani d 1 . .
H H14B -0.515736 0.540419 0.161908 0.040 Uiso calc 1 . .
C C15B -0.39747(12) 0.58048(10) 0.22979(12) 0.0259(4) Uani d 1 . .
H H15B -0.379879 0.540021 0.266733 0.031 Uiso calc 1 . .
O O1C -0.22169(9) 0.17992(7) 0.31179(9) 0.0265(3) Uani d 1 . .
O O2C -0.07230(9) 0.37029(7) 0.25019(9) 0.0287(3) Uani d 1 . .
Na Na1C -0.04591(14) 0.15758(9) 0.27014(11) 0.0251(3) Uani d 0.9195(12) A 1
O O3C 0.03227(12) 0.12920(10) 0.41849(11) 0.0387(4) Uani d 0.9195(12) A 1
H H3C 0.0498(18) 0.0838(8) 0.418(2) 0.058 Uiso d 0.9195(12) A 1
C C16C 0.1057(2) 0.1734(3) 0.4470(3) 0.0624(9) Uani d 0.9195(12) A 1
H H16G 0.146201 0.163794 0.411798 0.094 Uiso calc 0.9195(12) A 1
H H16H 0.134689 0.163645 0.509090 0.094 Uiso calc 0.9195(12) A 1
H H16I 0.087556 0.223592 0.440092 0.094 Uiso calc 0.9195(12) A 1
Na Na1G -0.0467(19) 0.1684(14) 0.2817(15) 0.0251(3) Uani d 0.0805(12) A 2
O O3G 0.0328(15) 0.1823(14) 0.4319(13) 0.053(3) Uani d 0.0805(12) A 2
H H3G 0.021732 0.144233 0.454796 0.079 Uiso d 0.0805(12) A 2
C C16G 0.1221(18) 0.187(3) 0.433(3) 0.056(4) Uani d 0.0805(12) A 2
H H16S 0.126672 0.207565 0.377749 0.084 Uiso calc 0.0805(12) A 2
H H16T 0.147507 0.138429 0.439603 0.084 Uiso calc 0.0805(12) A 2
H H16U 0.153683 0.216438 0.482409 0.084 Uiso calc 0.0805(12) A 2
O O4G -0.084(2) 0.1525(15) 0.096(2) 0.073(8) Uani d 0.0805(12) A 2
H H4E -0.138193 0.157072 0.079289 0.110 Uiso d 0.0805(12) A 2
H H4F -0.059860 0.116547 0.080201 0.110 Uiso d 0.0805(12) A 2
N N1C -0.12862(10) 0.26102(8) 0.27679(10) 0.0228(3) Uani d 1 . .
N N2C -0.20533(10) 0.36235(8) 0.27755(10) 0.0217(3) Uani d 1 . .
H H2C -0.2108(16) 0.4086(9) 0.2834(15) 0.026 Uiso d 1 . .
C C1C -0.20148(11) 0.24179(9) 0.29722(10) 0.0182(3) Uani d 1 . .
C C2C -0.13106(11) 0.33393(9) 0.26684(11) 0.0208(3) Uani d 1 . .
C C3C -0.25863(11) 0.30822(8) 0.30218(10) 0.0171(3) Uani d 1 . .
C C4C -0.26416(17) 0.31824(14) 0.39694(14) 0.0198(4) Uani d 0.9195(12) A 1
C C5C -0.21286(17) 0.36924(12) 0.45144(14) 0.0315(5) Uani d 0.9195(12) A 1
H H5C -0.176043 0.399539 0.429368 0.038 Uiso calc 0.9195(12) A 1
C C6C -0.21540(19) 0.37595(13) 0.53857(15) 0.0397(5) Uani d 0.9195(12) A 1
H H6C -0.180142 0.410877 0.575458 0.048 Uiso calc 0.9195(12) A 1
C C7C -0.26855(18) 0.33244(15) 0.57173(15) 0.0346(6) Uani d 0.9195(12) A 1
H H7C -0.269216 0.336850 0.631348 0.041 Uiso calc 0.9195(12) A 1
C C8C -0.32084(16) 0.28236(15) 0.51754(15) 0.0316(5) Uani d 0.9195(12) A 1
H H8C -0.358507 0.252892 0.539528 0.038 Uiso calc 0.9195(12) A 1
C C9C -0.31819(15) 0.27515(13) 0.43040(13) 0.0249(4) Uani d 0.9195(12) A 1
H H9C -0.353798 0.240355 0.393625 0.030 Uiso calc 0.9195(12) A 1
C C4F -0.2706(16) 0.3131(13) 0.3957(11) 0.0198(4) Uani d 0.0805(12) A 2
C C5F -0.266(2) 0.3778(11) 0.4380(14) 0.030(3) Uani d 0.0805(12) A 2
H H5F -0.248469 0.418954 0.411969 0.035 Uiso calc 0.0805(12) A 2
C C6F -0.286(2) 0.3851(12) 0.5188(14) 0.037(2) Uani d 0.0805(12) A 2
H H6F -0.291133 0.430950 0.542563 0.044 Uiso calc 0.0805(12) A 2
C C7F -0.298(3) 0.3243(13) 0.5622(18) 0.035(3) Uani d 0.0805(12) A 2
H H7F -0.304381 0.327677 0.619943 0.042 Uiso calc 0.0805(12) A 2
C C8F -0.300(2) 0.2589(13) 0.5234(16) 0.032(3) Uani d 0.0805(12) A 2
H H8F -0.311016 0.217233 0.553094 0.038 Uiso calc 0.0805(12) A 2
C C9F -0.287(2) 0.2532(13) 0.4399(15) 0.028(3) Uani d 0.0805(12) A 2
H H9F -0.290178 0.207570 0.413035 0.034 Uiso calc 0.0805(12) A 2
C C10C -0.34880(11) 0.30258(9) 0.23559(11) 0.0190(3) Uani d 1 . .
C C11C -0.38427(13) 0.36272(11) 0.18654(12) 0.0269(4) Uani d 1 . .
H H11C -0.352440 0.406282 0.195110 0.032 Uiso calc 1 . .
C C12C -0.46558(14) 0.35972(12) 0.12530(13) 0.0340(4) Uani d 1 . .
H H12C -0.488474 0.400909 0.091697 0.041 Uiso calc 1 . .
C C13C -0.51320(14) 0.29717(13) 0.11312(13) 0.0355(5) Uani d 1 . .
H H13C -0.568715 0.295226 0.071129 0.043 Uiso calc 1 . .
C C14C -0.47987(13) 0.23735(12) 0.16218(13) 0.0328(4) Uani d 1 . .
H H14C -0.512889 0.194409 0.154453 0.039 Uiso calc 1 . .
C C15C -0.39782(12) 0.23987(10) 0.22307(12) 0.0253(4) Uani d 1 . .
H H15C -0.375169 0.198444 0.256289 0.030 Uiso calc 1 . .

loop_
_atom_site_aniso_label
_atom_site_aniso_U_11
_atom_site_aniso_U_22
_atom_site_aniso_U_33
_atom_site_aniso_U_12
_atom_site_aniso_U_13
_atom_site_aniso_U_23
O1A 0.0400(8) 0.0135(6) 0.0370(7) 0.0012(5) 0.0153(6) 0.0012(5)
O2A 0.0244(6) 0.0250(6) 0.0413(7) -0.0025(5) 0.0191(6) -0.0007(5)
Na1A 0.0219(4) 0.0189(4) 0.0318(5) 0.0018(3) 0.0115(4) 0.0016(4)
O3A 0.0419(9) 0.0405(9) 0.0322(8) 0.0094(8) 0.0108(7) 0.0026(7)
C16A 0.0489(15) 0.0499(15) 0.0402(13) 0.0178(12) -0.0008(11) 0.0011(11)
Na1D 0.0219(4) 0.0189(4) 0.0318(5) 0.0018(3) 0.0115(4) 0.0016(4)
O3D 0.063(6) 0.051(6) 0.054(6) 0.004(6) -0.001(6) -0.003(6)
C16D 0.067(8) 0.060(8) 0.060(7) 0.010(7) -0.003(7) 0.002(7)
O4D 0.071(16) 0.046(12) 0.039(11) -0.007(12) -0.002(10) 0.005(9)
N1A 0.0217(7) 0.0178(7) 0.0308(7) 0.0035(6) 0.0094(6) -0.0018(6)
N2A 0.0243(7) 0.0109(6) 0.0337(8) 0.0005(5) 0.0188(6) 0.0009(5)
C1A 0.0241(8) 0.0141(7) 0.0211(7) 0.0034(6) 0.0069(6) -0.0006(6)
C2A 0.0209(8) 0.0195(8) 0.0236(8) 0.0002(6) 0.0094(6) -0.0005(6)
C3A 0.0229(8) 0.0118(7) 0.0222(7) 0.0000(6) 0.0116(6) 0.0006(6)
C4A 0.0219(13) 0.0176(16) 0.0215(8) -0.0021(8) 0.0100(7) -0.0018(7)
C5A 0.0273(10) 0.0198(9) 0.0237(9) 0.0018(7) 0.0106(7) -0.0001(7)
C6A 0.0368(11) 0.0258(10) 0.0263(9) 0.0034(8) 0.0115(8) -0.0050(7)
C7A 0.0334(11) 0.0368(12) 0.0237(10) -0.0013(10) 0.0138(9) -0.0012(8)
C8A 0.0473(13) 0.0320(16) 0.0278(10) -0.0102(15) 0.0199(9) 0.0004(10)
C9A 0.0474(15) 0.0236(12) 0.0270(10) -0.0102(11) 0.0181(10) -0.0020(9)
C4D 0.0219(13) 0.0176(16) 0.0215(8) -0.0021(8) 0.0100(7) -0.0018(7)
C5D 0.036(4) 0.025(4) 0.027(4) -0.001(4) 0.009(4) -0.002(4)
C6D 0.042(5) 0.034(5) 0.035(5) 0.000(4) 0.011(4) -0.004(4)
C7D 0.042(5) 0.034(5) 0.029(5) 0.000(5) 0.013(5) -0.004(4)
C8D 0.037(5) 0.030(5) 0.026(5) -0.003(5) 0.022(4) 0.001(5)
C9D 0.035(5) 0.025(5) 0.028(5) -0.003(5) 0.012(4) -0.006(5)
C10A 0.0227(8) 0.0227(8) 0.0210(7) 0.0025(7) 0.0124(6) -0.0013(6)
C11A 0.0354(10) 0.0304(10) 0.0253(9) 0.0076(8) 0.0092(8) 0.0047(7)
C12A 0.0380(11) 0.0520(13) 0.0271(10) 0.0157(10) 0.0057(8) 0.0030(9)
C13A 0.0277(10) 0.0649(15) 0.0294(10) 0.0067(10) 0.0053(8) -0.0103(10)
C14A 0.0277(10) 0.0508(13) 0.0350(10) -0.0092(9) 0.0132(8) -0.0106(9)
C15A 0.0271(9) 0.0316(10) 0.0289(9) -0.0037(8) 0.0116(7) -0.0011(7)
C1B 0.0261(8) 0.0144(8) 0.0247(8) 0.0037(7) 0.0084(7) 0.0006(6)
O1B 0.0379(8) 0.0134(6) 0.0492(8) 0.0012(5) 0.0142(6) -0.0003(5)
O2B 0.0283(7) 0.0255(7) 0.0608(9) -0.0020(6) 0.0294(7) -0.0018(6)
Na1B 0.028(2) 0.0160(13) 0.0567(11) 0.0002(14) 0.0237(12) -0.0033(10)
O3B 0.059(2) 0.066(2) 0.056(2) 0.005(2) 0.0095(18) -0.0101(18)
C16B 0.061(4) 0.061(4) 0.072(4) 0.001(3) -0.020(3) -0.012(3)
O4B 0.0317(8) 0.0340(9) 0.0496(10) -0.0035(7) 0.0064(7) -0.0032(7)
Na1E 0.028(2) 0.0160(13) 0.0567(11) 0.0002(14) 0.0237(12) -0.0033(10)
O3E 0.045(2) 0.054(2) 0.042(2) 0.008(2) 0.0067(18) -0.0032(19)
C16E 0.070(4) 0.081(5) 0.055(4) 0.010(5) -0.010(4) 0.001(4)
Na1F 0.028(2) 0.0160(13) 0.0567(11) 0.0002(14) 0.0237(12) -0.0033(10)
O3F 0.058(6) 0.059(6) 0.046(6) 0.002(6) -0.005(6) -0.013(6)
C16F 0.065(6) 0.071(7) 0.057(6) 0.003(6) 0.001(6) -0.007(6)
N1B 0.0258(7) 0.0179(7) 0.0361(8) 0.0041(6) 0.0145(6) -0.0031(6)
N2B 0.0218(7) 0.0119(7) 0.0361(8) -0.0007(5) 0.0179(6) -0.0013(5)
C2B 0.0224(8) 0.0214(8) 0.0316(9) 0.0011(7) 0.0153(7) -0.0024(7)
C3B 0.0224(8) 0.0114(7) 0.0216(7) -0.0021(6) 0.0116(6) -0.0005(5)
C4B 0.0185(8) 0.0245(18) 0.0216(8) -0.0023(12) 0.0094(7) 0.0005(8)
C5B 0.0373(12) 0.0265(10) 0.0266(10) 0.0048(9) 0.0160(9) -0.0004(7)
C6B 0.0468(13) 0.0405(12) 0.0270(10) 0.0062(10) 0.0192(9) -0.0020(9)
C7B 0.0406(15) 0.0495(17) 0.0247(10) -0.0006(11) 0.0169(10) 0.0033(10)
C8B 0.0557(15) 0.0401(13) 0.0333(12) -0.0064(12) 0.0211(11) 0.0097(10)
C9B 0.0473(13) 0.0256(10) 0.0292(10) -0.0070(10) 0.0167(9) 0.0018(8)
C4E 0.0185(8) 0.0245(18) 0.0216(8) -0.0023(12) 0.0094(7) 0.0005(8)
C5E 0.039(5) 0.033(5) 0.028(4) 0.002(5) 0.010(4) -0.002(4)
C6E 0.048(5) 0.038(5) 0.034(5) 0.002(5) 0.014(4) -0.001(4)
C7E 0.046(5) 0.040(5) 0.028(5) 0.000(5) 0.021(4) 0.002(5)
C8E 0.042(4) 0.036(4) 0.026(4) -0.004(4) 0.024(4) 0.006(4)
C9E 0.038(4) 0.029(4) 0.027(4) -0.005(4) 0.013(4) 0.001(4)
C10B 0.0213(8) 0.0200(8) 0.0203(7) 0.0006(6) 0.0114(6) -0.0015(6)
C11B 0.0292(9) 0.0243(9) 0.0241(8) 0.0031(7) 0.0112(7) 0.0016(6)
C12B 0.0319(10) 0.0398(11) 0.0253(9) 0.0116(9) 0.0073(8) 0.0023(8)
C13B 0.0239(9) 0.0512(13) 0.0288(9) 0.0064(9) 0.0057(7) -0.0083(9)
C14B 0.0248(9) 0.0391(11) 0.0369(10) -0.0061(8) 0.0118(8) -0.0093(8)
C15B 0.0244(8) 0.0248(9) 0.0306(9) -0.0030(7) 0.0110(7) -0.0007(7)
O1C 0.0356(7) 0.0139(6) 0.0314(7) 0.0003(5) 0.0116(6) 0.0017(5)
O2C 0.0241(6) 0.0268(7) 0.0413(7) -0.0055(5) 0.0194(6) -0.0012(5)
Na1C 0.0232(4) 0.0160(8) 0.0406(7) 0.0018(5) 0.0165(5) 0.0005(4)
O3C 0.0411(9) 0.0363(9) 0.0386(9) 0.0056(7) 0.0109(7) -0.0016(7)
C16C 0.0515(19) 0.076(3) 0.0538(19) -0.0146(17) 0.0053(15) -0.0018(16)
Na1G 0.0232(4) 0.0160(8) 0.0406(7) 0.0018(5) 0.0165(5) 0.0005(4)
O3G 0.047(6) 0.054(6) 0.052(6) -0.005(6) 0.006(5) -0.001(5)
C16G 0.051(6) 0.057(6) 0.053(6) -0.005(6) 0.005(6) -0.004(6)
O4G 0.075(19) 0.052(15) 0.079(19) -0.006(14) 0.000(15) -0.002(13)
N1C 0.0213(7) 0.0192(7) 0.0304(7) 0.0018(6) 0.0112(6) -0.0021(6)
N2C 0.0220(7) 0.0120(7) 0.0364(8) -0.0013(5) 0.0168(6) 0.0019(5)
C1C 0.0217(8) 0.0136(7) 0.0197(7) 0.0025(6) 0.0064(6) -0.0001(6)
C2C 0.0208(8) 0.0193(8) 0.0245(8) -0.0006(6) 0.0101(6) -0.0012(6)
C3C 0.0214(8) 0.0113(7) 0.0218(7) -0.0003(6) 0.0114(6) 0.0019(5)
C4C 0.0201(8) 0.0194(8) 0.0213(7) 0.0016(7) 0.0080(6) -0.0017(6)
C5C 0.0368(12) 0.0285(10) 0.0284(10) -0.0089(9) 0.0078(9) -0.0043(8)
C6C 0.0543(14) 0.0349(12) 0.0278(10) -0.0055(11) 0.0077(10) -0.0093(9)
C7C 0.0440(15) 0.0375(12) 0.0224(10) 0.0112(11) 0.0095(10) -0.0013(9)
C8C 0.0339(12) 0.0390(13) 0.0269(10) 0.0056(10) 0.0168(9) 0.0035(9)
C9C 0.0242(9) 0.0290(10) 0.0240(9) -0.0010(8) 0.0105(8) -0.0006(8)
C4F 0.0201(8) 0.0194(8) 0.0213(7) 0.0016(7) 0.0080(6) -0.0017(6)
C5F 0.039(4) 0.027(4) 0.024(4) 0.000(4) 0.011(4) -0.002(4)
C6F 0.046(4) 0.037(4) 0.028(4) 0.002(4) 0.013(4) -0.005(4)
C7F 0.044(5) 0.037(5) 0.027(5) 0.002(5) 0.014(5) -0.002(4)
C8F 0.038(5) 0.035(5) 0.027(5) -0.002(5) 0.016(4) 0.000(5)
C9F 0.032(5) 0.031(5) 0.024(4) -0.004(4) 0.013(4) 0.002(4)
C10C 0.0205(8) 0.0199(8) 0.0203(7) 0.0013(6) 0.0116(6) 0.0010(6)
C11C 0.0282(9) 0.0286(9) 0.0261(9) 0.0041(7) 0.0113(7) 0.0050(7)
C12C 0.0310(10) 0.0445(12) 0.0269(9) 0.0118(9) 0.0086(8) 0.0082(8)
C13C 0.0258(9) 0.0548(13) 0.0257(9) 0.0058(9) 0.0065(7) -0.0054(9)
C14C 0.0263(9) 0.0406(11) 0.0326(10) -0.0062(8) 0.0100(8) -0.0082(8)
C15C 0.0240(8) 0.0265(9) 0.0273(9) -0.0025(7) 0.0103(7) 0.0004(7)

loop_
_atom_type_symbol
_atom_type_description
_atom_type_scat_dispersion_real
_atom_type_scat_dispersion_imag
_atom_type_scat_source
C C 0.0181 0.0091 'International Tables Vol C Tables 4.2.6.8 and 6.1.1.4'
H H 0.0000 0.0000 'International Tables Vol C Tables 4.2.6.8 and 6.1.1.4'
N N 0.0311 0.0180 'International Tables Vol C Tables 4.2.6.8 and 6.1.1.4'
O O 0.0492 0.0322 'International Tables Vol C Tables 4.2.6.8 and 6.1.1.4'
Na Na 0.1353 0.1239 'International Tables Vol C Tables 4.2.6.8 and 6.1.1.4'

loop_
_geom_angle_atom_site_label_1
_geom_angle_atom_site_label_2
_geom_angle_atom_site_label_3
_geom_angle_site_symmetry_1
_geom_angle_site_symmetry_3
_geom_angle
C1A O1A Na1A . . 79.53(11)
C2A O2A Na1C . 1_565 132.44(13)
C2A O2A Na1B . 2 118.9(7)
Na1C O2A Na1B 1_565 2 102.8(6)
C2A O2A Na1F . 2 125.1(7)
Na1C O2A Na1F 1_565 2 97.5(7)
C2A O2A Na1E . 2 119.8(9)
Na1C O2A Na1E 1_565 2 101.1(8)
C2A O2A Na1G . 1_565 128.6(7)
Na1B O2A Na1G 2 1_565 105.5(9)
O2B Na1A O2C . 2 110.56(6)
O2B Na1A N1A . . 135.13(7)
O2C Na1A N1A 2 . 103.25(6)
O2B Na1A O3A . . 111.33(7)
O2C Na1A O3A 2 . 88.28(7)
N1A Na1A O3A . . 98.02(6)
O2B Na1A O1A . . 90.93(5)
O2C Na1A O1A 2 . 152.41(6)
O3A Na1A O1A . . 100.11(6)
O2B Na1A C1A . . 113.80(6)
O2C Na1A C1A 2 . 129.03(6)
O3A Na1A C1A . . 97.78(6)
O2B Na1A C16A . . 90.44(8)
O2C Na1A C16A 2 . 80.38(8)
N1A Na1A C16A . . 124.30(7)
O3A Na1A C16A . . 26.41(7)
O1A Na1A C16A . . 117.78(7)
C1A Na1A C16A . . 122.22(7)
O2B Na1A Na1B . 2 145.6(3)
N1A Na1A Na1B . 2 64.0(4)
O3A Na1A Na1B . 2 88.38(16)
O1A Na1A Na1B . 2 113.8(4)
C1A Na1A Na1B . 2 89.8(4)
C16A Na1A Na1B . 2 97.8(3)
O2C Na1A Na1C 2 2 77.55(5)
N1A Na1A Na1C . 2 154.33(6)
O3A Na1A Na1C . 2 107.64(6)
O1A Na1A Na1C . 2 123.44(5)
C1A Na1A Na1C . 2 144.19(5)
C16A Na1A Na1C . 2 81.32(6)
Na1B Na1A Na1C 2 2 115.2(4)
C16A O3A Na1A . . 105.90(15)
C16A O3A H3A . . 108.4(16)
Na1A O3A H3A . . 130(2)
O3A C16A H16A . . 109.5
Na1A C16A H16A . . 89.7
O3A C16A H16B . . 109.5
Na1A C16A H16B . . 155.4
H16A C16A H16B . . 109.5
O3A C16A H16C . . 109.5
Na1A C16A H16C . . 76.6
H16A C16A H16C . . 109.5
H16B C16A H16C . . 109.5
O2C Na1D O2B 2 . 119.3(6)
O2C Na1D N1A 2 . 105.2(5)
O2B Na1D N1A . . 135.4(6)
O2C Na1D O3D 2 . 92.3(8)
O2B Na1D O3D . . 76.8(7)
N1A Na1D O3D . . 99.4(7)
O2C Na1D O4D 2 . 82.5(8)
O2B Na1D O4D . . 92.5(7)
N1A Na1D O4D . . 96.5(7)
O3D Na1D O4D . . 164.0(10)
O2B Na1D C2C . 2 100.0(4)
N1A Na1D C2C . 2 124.6(5)
O3D Na1D C2C . 2 91.7(8)
O4D Na1D C2C . 2 78.3(8)
O2C Na1D C16D 2 . 83.3(10)
O2B Na1D C16D . . 61.2(8)
N1A Na1D C16D . . 125.6(7)
O4D Na1D C16D . . 137.8(10)
C2C Na1D C16D 2 . 75.1(9)
O2C Na1D C1A 2 . 128.7(5)
O2B Na1D C1A . . 111.4(5)
N1A Na1D C1A . . 24.09(14)
O3D Na1D C1A . . 92.2(7)
O4D Na1D C1A . . 102.8(8)
C2C Na1D C1A 2 . 148.4(5)
C16D Na1D C1A . . 117.0(7)
O2B Na1D Na1F . 2 159.2(8)
N1A Na1D Na1F . 2 65.3(7)
C2C Na1D Na1F 2 2 59.4(7)
C1A Na1D Na1F . 2 89.3(7)
O2C Na1D H4D 2 . 101.3
O2B Na1D H4D . . 85.3
N1A Na1D H4D . . 89.5
O3D Na1D H4D . . 161.3
O4D Na1D H4D . . 18.9
C2C Na1D H4D 2 . 96.8
C16D Na1D H4D . . 142.6
C1A Na1D H4D . . 89.3
Na1F Na1D H4D 2 . 93.4
C16D O3D Na1D . . 102.3(13)
C16D O3D H3D . . 113(3)
Na1D O3D H3D . . 128(10)
O3D C16D Na1D . . 51.5(10)
O3D C16D H16J . . 109.5
Na1D C16D H16J . . 95.6
O3D C16D H16K . . 109.5
Na1D C16D H16K . . 153.4
H16J C16D H16K . . 109.5
O3D C16D H16L . . 109.5
Na1D C16D H16L . . 68.3
H16J C16D H16L . . 109.5
H16K C16D H16L . . 109.5
Na1D O4D H4C . . 129.0
Na1D O4D H4D . . 87.5
H4C O4D H4D . . 120.6
C1A N1A C2A . . 107.34(14)
C1A N1A Na1A . . 104.43(11)
C2A N1A Na1A . . 145.65(12)
C1A N1A Na1D . . 108.3(3)
C2A N1A Na1D . . 144.3(3)
C2A N2A C3A . . 110.88(14)
C2A N2A H2A . . 121.7(16)
C3A N2A H2A . . 125.7(16)
O1A C1A N1A . . 125.33(16)
O1A C1A C3A . . 123.83(16)
N1A C1A C3A . . 110.84(14)
O1A C1A Na1A . . 76.30(10)
C3A C1A Na1A . . 158.30(11)
O1A C1A Na1D . . 77.7(3)
C3A C1A Na1D . . 158.5(3)
O2A C2A N2A . . 123.38(16)
O2A C2A N1A . . 124.34(16)
N2A C2A N1A . . 112.28(15)
N2A C2A Na1B . 2 163.6(5)
N1A C2A Na1B . 2 83.9(5)
N2A C3A C10A . . 112.11(14)
N2A C3A C4A . . 113.74(15)
C10A C3A C4A . . 108.9(2)
N2A C3A C4D . . 105.5(11)
C10A C3A C4D . . 113(2)
N2A C3A C1A . . 98.63(13)
C10A C3A C1A . . 111.19(13)
C4A C3A C1A . . 112.0(3)
C4D C3A C1A . . 115(3)
C9A C4A C5A . . 118.50(19)
C9A C4A C3A . . 121.4(3)
C5A C4A C3A . . 119.9(2)
C6A C5A C4A . . 120.35(19)
C6A C5A H5A . . 119.8
C4A C5A H5A . . 119.8
C7A C6A C5A . . 120.23(19)
C7A C6A H6A . . 119.9
C5A C6A H6A . . 119.9
C8A C7A C6A . . 119.6(2)
C8A C7A H7A . . 120.2
C6A C7A H7A . . 120.2
C7A C8A C9A . . 120.4(2)
C7A C8A H8A . . 119.8
C9A C8A H8A . . 119.8
C4A C9A C8A . . 120.9(2)
C4A C9A H9A . . 119.5
C8A C9A H9A . . 119.5
C9D C4D C5D . . 117(2)
C9D C4D C3A . . 116(2)
C5D C4D C3A . . 123(2)
C4D C5D C6D . . 119.5(16)
C4D C5D H5D . . 120.3
C6D C5D H5D . . 120.3
C7D C6D C5D . . 121.6(18)
C7D C6D H6D . . 119.2
C5D C6D H6D . . 119.2
C8D C7D C6D . . 118.3(18)
C8D C7D H7D . . 120.8
C6D C7D H7D . . 120.8
C7D C8D C9D . . 120(2)
C7D C8D H8D . . 120.0
C9D C8D H8D . . 120.0
C4D C9D C8D . . 122(2)
C4D C9D H9D . . 119.1
C8D C9D H9D . . 119.1
C15A C10A C11A . . 118.39(18)
C15A C10A C3A . . 120.85(16)
C11A C10A C3A . . 120.74(16)
C10A C11A C12A . . 120.6(2)
C10A C11A H11A . . 119.7
C12A C11A H11A . . 119.7
C13A C12A C11A . . 120.3(2)
C13A C12A H12A . . 119.9
C11A C12A H12A . . 119.9
C12A C13A C14A . . 119.7(2)
C12A C13A H13A . . 120.2
C14A C13A H13A . . 120.2
C13A C14A C15A . . 120.2(2)
C13A C14A H14A . . 119.9
C15A C14A H14A . . 119.9
C10A C15A C14A . . 120.86(19)
C10A C15A H15A . . 119.6
C14A C15A H15A . . 119.6
O1B C1B N1B . . 125.04(16)
O1B C1B C3B . . 123.78(16)
N1B C1B C3B . . 111.18(14)
O1B C1B Na1F . . 75.8(8)
C3B C1B Na1F . . 159.4(7)
O1B C1B Na1E . . 73.4(7)
N1B C1B Na1E . . 51.8(7)
C3B C1B Na1E . . 162.6(7)
O1B C1B Na1B . . 73.5(5)
N1B C1B Na1B . . 51.8(5)
C3B C1B Na1B . . 162.1(5)
C1B O1B Na1F . . 78.7(7)
C1B O1B Na1E . . 82.2(7)
C1B O1B Na1B . . 82.6(5)
C2B O2B Na1D . . 134.4(4)
C2B O2B Na1A . . 130.63(12)
C2B O2B Na1C . 2 115.22(12)
Na1A O2B Na1C . 2 114.13(7)
C2B O2B Na1G . 2 120.1(7)
Na1A O2B Na1G . 2 109.0(7)
O2C Na1B O2A . 2_545 124.2(12)
O2C Na1B N1B . . 136.9(12)
O2A Na1B N1B 2_545 . 96.9(9)
O2C Na1B O3B . . 87.6(6)
O2A Na1B O3B 2_545 . 86.4(7)
N1B Na1B O3B . . 109.2(8)
O2C Na1B O4B . . 82.8(7)
O2A Na1B O4B 2_545 . 84.5(6)
N1B Na1B O4B . . 89.6(5)
O3B Na1B O4B . . 160.0(13)
O2C Na1B O1B . . 88.7(9)
O2A Na1B O1B 2_545 . 146.2(11)
O3B Na1B O1B . . 104.0(7)
O4B Na1B O1B . . 93.3(6)
O2C Na1B C1B . . 112.4(10)
O2A Na1B C1B 2_545 . 122.4(10)
O3B Na1B C1B . . 107.0(8)
O4B Na1B C1B . . 92.9(6)
O2C Na1B C2A . 2_545 103.7(10)
N1B Na1B C2A . 2_545 116.9(9)
O3B Na1B C2A . 2_545 84.4(7)
O4B Na1B C2A . 2_545 80.9(6)
O1B Na1B C2A . 2_545 165.4(8)
C1B Na1B C2A . 2_545 142.3(9)
O2A Na1B Na1A 2_545 2_545 84.9(8)
N1B Na1B Na1A . 2_545 164.3(4)
O3B Na1B Na1A . 2_545 86.5(7)
O4B Na1B Na1A . 2_545 75.0(6)
O1B Na1B Na1A . 2_545 127.2(8)
C1B Na1B Na1A . 2_545 149.5(9)
C2A Na1B Na1A 2_545 2_545 64.4(5)
O2C Na1B Na1C . 2 154.8(9)
N1B Na1B Na1C . 2 59.8(5)
O3B Na1B Na1C . 2 105.0(8)
O4B Na1B Na1C . 2 78.2(5)
O1B Na1B Na1C . 2 108.6(7)
C1B Na1B Na1C . 2 85.1(6)
C2A Na1B Na1C 2_545 2 57.2(4)
Na1A Na1B Na1C 2_545 2 118.4(7)
C16B O3B Na1B . . 117.4(7)
C16B O3B H3B . . 106(2)
Na1B O3B H3B . . 108(6)
O3B C16B H16D . . 109.5
O3B C16B H16E . . 109.5
H16D C16B H16E . . 109.5
O3B C16B H16F . . 109.5
H16D C16B H16F . . 109.5
H16E C16B H16F . . 109.5
Na1B O4B H4A . . 128(2)
Na1B O4B H4B . . 110(2)
H4A O4B H4B . . 106(2)
O2C Na1E O2A . 2_545 121.9(16)
O2C Na1E N1B . . 140.1(17)
O2A Na1E N1B 2_545 . 97.4(12)
O2C Na1E O3E . . 84.4(8)
O2A Na1E O3E 2_545 . 103.0(10)
N1B Na1E O3E . . 94.0(11)
O2C Na1E O1B . . 90.1(12)
O2A Na1E O1B 2_545 . 147.9(15)
N1B Na1E O1B . . 50.5(7)
O3E Na1E O1B . . 80.6(9)
O2C Na1E C1B . . 114.4(14)
O2A Na1E C1B 2_545 . 123.5(13)
O3E Na1E C1B . . 86.0(9)
O2C Na1E Na1G . 2 154.0(13)
N1B Na1E Na1G . 2 60.0(8)
O1B Na1E Na1G . 2 109.9(11)
C1B Na1E Na1G . 2 86.0(9)
O2C Na1E H3E . . 102.0(8)
O2A Na1E H3E 2_545 . 87.2(18)
N1B Na1E H3E . . 85.3(15)
O1B Na1E H3E . . 88(2)
C1B Na1E H3E . . 85.6(18)
Na1G Na1E H3E 2 . 95.3(12)
C16E O3E Na1E . . 121.7(10)
C16E O3E H3E . . 107(2)
Na1E O3E H3E . . 87(7)
O3E C16E H16M . . 109.5
O3E C16E H16N . . 109.5
H16M C16E H16N . . 109.5
O3E C16E H16O . . 109.5
H16M C16E H16O . . 109.5
H16N C16E H16O . . 109.5
N1B Na1F O2A . 2_545 102.8(14)
N1B Na1F O3F . . 93.0(10)
O2A Na1F O3F 2_545 . 83.4(12)
N1B Na1F O2C . . 139.0(16)
O2A Na1F O2C 2_545 . 114.4(12)
O3F Na1F O2C . . 107.4(13)
N1B Na1F O1B . . 52.8(7)
O2A Na1F O1B 2_545 . 155.3(14)
O3F Na1F O1B . . 100.0(12)
O2C Na1F O1B . . 88.1(12)
O2A Na1F C1B 2_545 . 130.3(13)
O3F Na1F C1B . . 95.5(11)
O2C Na1F C1B . . 113.2(14)
N1B Na1F Na1D . 2_545 168.1(10)
O2A Na1F Na1D 2_545 2_545 80.9(9)
O1B Na1F Na1D . 2_545 122.1(11)
C1B Na1F Na1D . 2_545 147.1(13)
C16F O3F Na1F . . 112.9(16)
C16F O3F H3F . . 107.3
Na1F O3F H3F . . 122.6
O3F C16F H16P . . 109.5
O3F C16F H16Q . . 109.5
H16P C16F H16Q . . 109.5
O3F C16F H16R . . 109.5
H16P C16F H16R . . 109.5
H16Q C16F H16R . . 109.5
C1B N1B C2B . . 107.09(14)
C1B N1B Na1F . . 102.9(10)
C2B N1B Na1F . . 149.1(10)
C1B N1B Na1E . . 102.0(9)
C2B N1B Na1E . . 150.7(9)
C1B N1B Na1B . . 102.8(6)
C2B N1B Na1B . . 149.7(7)
C2B N2B C3B . . 111.19(14)
C2B N2B H2B . . 121.0(16)
C3B N2B H2B . . 127.3(16)
O2B C2B N2B . . 123.52(16)
O2B C2B N1B . . 124.42(16)
N2B C2B N1B . . 112.05(15)
O2B C2B Na1C . 2 43.01(9)
N2B C2B Na1C . 2 164.35(13)
N1B C2B Na1C . 2 81.92(10)
N2B C3B C10B . . 113.36(14)
N2B C3B C4B . . 112.01(15)
C10B C3B C4B . . 109.5(3)
N2B C3B C4E . . 104.7(9)
C10B C3B C4E . . 111(3)
N2B C3B C1B . . 98.36(13)
C10B C3B C1B . . 111.41(13)
C4B C3B C1B . . 111.8(3)
C4E C3B C1B . . 117(3)
C5B C4B C9B . . 119.04(19)
C5B C4B C3B . . 118.2(3)
C9B C4B C3B . . 122.7(2)
C4B C5B C6B . . 120.5(2)
C4B C5B H5B . . 119.8
C6B C5B H5B . . 119.8
C7B C6B C5B . . 120.3(2)
C7B C6B H6B . . 119.8
C5B C6B H6B . . 119.8
C8B C7B C6B . . 119.5(2)
C8B C7B H7B . . 120.2
C6B C7B H7B . . 120.2
C7B C8B C9B . . 120.4(2)
C7B C8B H8B . . 119.8
C9B C8B H8B . . 119.8
C4B C9B C8B . . 120.2(2)
C4B C9B H9B . . 119.9
C8B C9B H9B . . 119.9
C9E C4E C5E . . 118.7(16)
C9E C4E C3B . . 121.4(17)
C5E C4E C3B . . 119.7(16)
C4E C5E C6E . . 120.3(18)
C4E C5E H5E . . 119.9
C6E C5E H5E . . 119.9
C7E C6E C5E . . 118.2(19)
C7E C6E H6E . . 120.9
C5E C6E H6E . . 120.9
C8E C7E C6E . . 122.8(19)
C8E C7E H7E . . 118.6
C6E C7E H7E . . 118.6
C7E C8E C9E . . 117.5(18)
C7E C8E H8E . . 121.2
C9E C8E H8E . . 121.2
C4E C9E C8E . . 120.8(18)
C4E C9E H9E . . 119.6
C8E C9E H9E . . 119.6
C15B C10B C11B . . 119.12(17)
C15B C10B C3B . . 120.58(15)
C11B C10B C3B . . 120.28(16)
C10B C11B C12B . . 120.08(18)
C10B C11B H11B . . 120.0
C12B C11B H11B . . 120.0
C13B C12B C11B . . 120.29(19)
C13B C12B H12B . . 119.9
C11B C12B H12B . . 119.9
C12B C13B C14B . . 119.96(18)
C12B C13B H13B . . 120.0
C14B C13B H13B . . 120.0
C13B C14B C15B . . 120.10(19)
C13B C14B H14B . . 119.9
C15B C14B H14B . . 119.9
C10B C15B C14B . . 120.41(18)
C10B C15B H15B . . 119.8
C14B C15B H15B . . 119.8
C1C O1C Na1G . . 74.5(6)
C2C O2C Na1D . 2_545 124.7(4)
C2C O2C Na1A . 2_545 128.36(12)
C2C O2C Na1B . . 130.2(7)
Na1A O2C Na1B 2_545 . 101.0(7)
C2C O2C Na1E . . 129.3(9)
C2C O2C Na1F . . 126.5(9)
Na1D O2C Na1F 2_545 . 105.5(9)
O2A Na1C O2B 1_545 2_545 124.52(8)
O2A Na1C N1C 1_545 . 131.17(11)
O2B Na1C N1C 2_545 . 97.07(9)
O2A Na1C O3C 1_545 . 91.45(9)
O2B Na1C O3C 2_545 . 100.09(10)
N1C Na1C O3C . . 106.52(7)
O2A Na1C C2B 1_545 2_545 105.14(7)
O2B Na1C C2B 2_545 2_545 21.78(5)
N1C Na1C C2B . 2_545 118.82(9)
O3C Na1C C2B . 2_545 91.80(8)
O2A Na1C C1C 1_545 . 108.64(9)
O2B Na1C C1C 2_545 . 121.39(8)
O3C Na1C C1C . . 101.50(7)
C2B Na1C C1C 2_545 . 143.16(8)
O2B Na1C Na1B 2_545 2_545 88.5(5)
N1C Na1C Na1B . 2_545 168.3(3)
O3C Na1C Na1B . 2_545 82.5(2)
C2B Na1C Na1B 2_545 2_545 67.3(5)
C1C Na1C Na1B . 2_545 147.9(4)
O2A Na1C Na1A 1_545 2_545 150.31(7)
N1C Na1C Na1A . 2_545 64.43(6)
O3C Na1C Na1A . 2_545 108.91(7)
C2B Na1C Na1A 2_545 2_545 54.42(5)
C1C Na1C Na1A . 2_545 88.74(5)
Na1B Na1C Na1A 2_545 2_545 120.4(5)
C16C O3C Na1C . . 110.32(19)
C16C O3C H3C . . 109.1(17)
Na1C O3C H3C . . 106(2)
O3C C16C H16G . . 109.5
O3C C16C H16H . . 109.5
H16G C16C H16H . . 109.5
O3C C16C H16I . . 109.5
H16G C16C H16I . . 109.5
H16H C16C H16I . . 109.5
N1C Na1G O2B . 2_545 102.1(12)
N1C Na1G O3G . . 95.7(10)
O2B Na1G O3G 2_545 . 95.8(11)
N1C Na1G O2A . 1_545 130.2(13)
O2B Na1G O2A 2_545 1_545 114.0(10)
N1C Na1G O4G . . 95.5(11)
O2B Na1G O4G 2_545 . 66.4(9)
O3G Na1G O4G . . 160.6(16)
O2A Na1G O4G 1_545 . 70.9(8)
N1C Na1G C1C . . 25.9(4)
O2B Na1G C1C 2_545 . 127.6(11)
O3G Na1G C1C . . 95.5(10)
O2A Na1G C1C 1_545 . 108.0(11)
O4G Na1G C1C . . 101.5(10)
N1C Na1G O1C . . 50.2(6)
O2B Na1G O1C 2_545 . 151.0(12)
O3G Na1G O1C . . 95.6(10)
O2A Na1G O1C 1_545 . 85.7(9)
O4G Na1G O1C . . 103.8(10)
N1C Na1G Na1E . 2_545 163.5(10)
O2B Na1G Na1E 2_545 2_545 81.7(9)
O2A Na1G Na1E 1_545 2_545 37.1(6)
C1C Na1G Na1E . 2_545 145.2(11)
O1C Na1G Na1E . 2_545 122.3(10)
C16G O3G Na1G . . 105.9(19)
C16G O3G H3G . . 111.9
Na1G O3G H3G . . 102.7
O3G C16G H16S . . 109.5
O3G C16G H16T . . 109.5
H16S C16G H16T . . 109.5
O3G C16G H16U . . 109.5
H16S C16G H16U . . 109.5
H16T C16G H16U . . 109.5
Na1G O4G H4E . . 102.1
Na1G O4G H4F . . 113.7
H4E O4G H4F . . 120.2
C1C N1C C2C . . 107.18(14)
C1C N1C Na1G . . 109.5(9)
C2C N1C Na1G . . 143.1(9)
C1C N1C Na1C . . 108.94(12)
C2C N1C Na1C . . 143.88(13)
C2C N2C C3C . . 111.17(14)
C2C N2C H2C . . 121.2(16)
C3C N2C H2C . . 125.4(16)
O1C C1C N1C . . 125.68(16)
O1C C1C C3C . . 123.32(15)
N1C C1C C3C . . 110.99(14)
O1C C1C Na1G . . 81.1(6)
C3C C1C Na1G . . 155.3(6)
O1C C1C Na1C . . 79.01(11)
N1C C1C Na1C . . 46.68(9)
C3C C1C Na1C . . 157.67(12)
O2C C2C N2C . . 123.39(16)
O2C C2C N1C . . 124.63(16)
N2C C2C N1C . . 111.98(15)
N2C C2C Na1D . 2_545 158.9(3)
N1C C2C Na1D . 2_545 89.1(3)
N2C C3C C10C . . 111.96(13)
N2C C3C C4C . . 112.03(15)
C10C C3C C4C . . 112.44(15)
N2C C3C C4F . . 117.1(9)
C10C C3C C4F . . 108.7(9)
N2C C3C C1C . . 98.54(13)
C10C C3C C1C . . 111.23(13)
C4C C3C C1C . . 109.83(15)
C4F C3C C1C . . 109.0(10)
C9C C4C C5C . . 118.91(19)
C9C C4C C3C . . 120.71(19)
C5C C4C C3C . . 120.3(2)
C4C C5C C6C . . 120.1(2)
C4C C5C H5C . . 120.0
C6C C5C H5C . . 120.0
C7C C6C C5C . . 120.8(2)
C7C C6C H6C . . 119.6
C5C C6C H6C . . 119.6
C6C C7C C8C . . 119.5(2)
C6C C7C H7C . . 120.2
C8C C7C H7C . . 120.2
C7C C8C C9C . . 119.9(2)
C7C C8C H8C . . 120.0
C9C C8C H8C . . 120.0
C4C C9C C8C . . 120.8(2)
C4C C9C H9C . . 119.6
C8C C9C H9C . . 119.6
C5F C4F C9F . . 117.2(15)
C5F C4F C3C . . 120.9(17)
C9F C4F C3C . . 121.9(17)
C4F C5F C6F . . 122.1(16)
C4F C5F H5F . . 119.0
C6F C5F H5F . . 119.0
C7F C6F C5F . . 118.3(18)
C7F C6F H6F . . 120.8
C5F C6F H6F . . 120.8
C8F C7F C6F . . 121(2)
C8F C7F H7F . . 119.7
C6F C7F H7F . . 119.7
C7F C8F C9F . . 120.0(19)
C7F C8F H8F . . 120.0
C9F C8F H8F . . 120.0
C4F C9F C8F . . 121.1(17)
C4F C9F H9F . . 119.4
C8F C9F H9F . . 119.4
C15C C10C C11C . . 118.32(17)
C15C C10C C3C . . 122.61(15)
C11C C10C C3C . . 119.06(16)
C12C C11C C10C . . 120.82(19)
C12C C11C H11C . . 119.6
C10C C11C H11C . . 119.6
C13C C12C C11C . . 120.27(19)
C13C C12C H12C . . 119.9
C11C C12C H12C . . 119.9
C12C C13C C14C . . 119.78(19)
C12C C13C H13C . . 120.1
C14C C13C H13C . . 120.1
C13C C14C C15C . . 120.2(2)
C13C C14C H14C . . 119.9
C15C C14C H14C . . 119.9
C10C C15C C14C . . 120.63(18)
C10C C15C H15C . . 119.7
C14C C15C H15C . . 119.7

loop_
_geom_bond_atom_site_label_1
_geom_bond_atom_site_label_2
_geom_bond_site_symmetry_2
_geom_bond_distance
O1A C1A . 1.241(2)
O1A Na1A . 2.9433(17)
O2A C2A . 1.250(2)
O2A Na1C 1_565 2.254(2)
O2A Na1B 2 2.32(3)
O2A Na1F 2 2.36(4)
O2A Na1E 2 2.36(4)
O2A Na1G 1_565 2.47(3)
Na1A O2B . 2.2580(17)
Na1A O2C 2 2.2817(16)
Na1A N1A . 2.3488(17)
Na1A O3A . 2.3661(19)
Na1A C1A . 2.9790(19)
Na1A C16A . 3.077(3)
Na1A Na1B 2 3.53(3)
Na1A Na1C 2 3.819(2)
O3A C16A . 1.423(3)
O3A H3A . 0.864(17)
C16A H16A . 0.9800
C16A H16B . 0.9800
C16A H16C . 0.9800
Na1D O2C 2 2.144(13)
Na1D O2B . 2.179(13)
Na1D N1A . 2.422(13)
Na1D O3D . 2.487(17)
Na1D O4D . 2.495(18)
Na1D C2C 2 3.032(13)
Na1D C16D . 3.106(18)
Na1D C1A . 3.113(13)
Na1D Na1F 2 3.70(3)
Na1D H4D . 2.5982
O3D C16D . 1.406(19)
O3D H3D . 0.84(2)
C16D H16J . 0.9800
C16D H16K . 0.9800
C16D H16L . 0.9800
O4D H4C . 0.8402
O4D H4D . 0.8410
N1A C1A . 1.338(2)
N1A C2A . 1.369(2)
N2A C2A . 1.353(2)
N2A C3A . 1.447(2)
N2A H2A . 0.874(16)
C1A C3A . 1.560(2)
C2A Na1B 2 3.12(3)
C3A C10A . 1.539(2)
C3A C4A . 1.538(3)
C3A C4D . 1.551(15)
C4A C9A . 1.380(3)
C4A C5A . 1.397(4)
C5A C6A . 1.397(3)
C5A H5A . 0.9500
C6A C7A . 1.384(3)
C6A H6A . 0.9500
C7A C8A . 1.371(3)
C7A H7A . 0.9500
C8A C9A . 1.397(3)
C8A H8A . 0.9500
C9A H9A . 0.9500
C4D C9D . 1.372(18)
C4D C5D . 1.400(19)
C5D C6D . 1.400(17)
C5D H5D . 0.9500
C6D C7D . 1.393(18)
C6D H6D . 0.9500
C7D C8D . 1.362(19)
C7D H7D . 0.9500
C8D C9D . 1.412(18)
C8D H8D . 0.9500
C9D H9D . 0.9500
C10A C15A . 1.391(3)
C10A C11A . 1.393(3)
C11A C12A . 1.398(3)
C11A H11A . 0.9500
C12A C13A . 1.380(4)
C12A H12A . 0.9500
C13A C14A . 1.383(4)
C13A H13A . 0.9500
C14A C15A . 1.395(3)
C14A H14A . 0.9500
C15A H15A . 0.9500
C1B O1B . 1.239(2)
C1B N1B . 1.339(2)
C1B C3B . 1.556(2)
C1B Na1F . 2.83(3)
C1B Na1E . 2.97(4)
C1B Na1B . 3.04(3)
O1B Na1F . 2.79(4)
O1B Na1E . 2.87(4)
O1B Na1B . 2.94(3)
O2B C2B . 1.247(2)
O2B Na1C 2 2.293(3)
O2B Na1G 2 2.32(3)
Na1B O2C . 2.29(3)
Na1B N1B . 2.44(3)
Na1B O3B . 2.495(10)
Na1B O4B . 2.533(11)
Na1B Na1C 2 3.58(3)
O3B C16B . 1.510(9)
O3B H3B . 0.84(2)
C16B H16D . 0.9800
C16B H16E . 0.9800
C16B H16F . 0.9800
O4B H4A . 0.858(17)
O4B H4B . 0.854(18)
Na1E O2C . 2.30(4)
Na1E N1B . 2.39(4)
Na1E O3E . 2.506(13)
Na1E Na1G 2 3.80(4)
Na1E H3E . 2.61(11)
O3E C16E . 1.453(12)
O3E H3E . 0.86(2)
C16E H16M . 0.9800
C16E H16N . 0.9800
C16E H16O . 0.9800
Na1F N1B . 2.21(3)
Na1F O3F . 2.495(17)
Na1F O2C . 2.49(3)
O3F C16F . 1.469(15)
O3F H3F . 0.8423
C16F H16P . 0.9800
C16F H16Q . 0.9800
C16F H16R . 0.9800
N1B C2B . 1.371(2)
N2B C2B . 1.352(2)
N2B C3B . 1.445(2)
N2B H2B . 0.881(16)
C2B Na1C 2 3.041(3)
C3B C10B . 1.531(2)
C3B C4B . 1.538(3)
C3B C4E . 1.553(14)
C4B C5B . 1.385(4)
C4B C9B . 1.387(4)
C5B C6B . 1.390(3)
C5B H5B . 0.9500
C6B C7B . 1.381(4)
C6B H6B . 0.9500
C7B C8B . 1.377(4)
C7B H7B . 0.9500
C8B C9B . 1.395(3)
C8B H8B . 0.9500
C9B H9B . 0.9500
C4E C9E . 1.379(18)
C4E C5E . 1.391(18)
C5E C6E . 1.407(17)
C5E H5E . 0.9500
C6E C7E . 1.379(18)
C6E H6E . 0.9500
C7E C8E . 1.371(18)
C7E H7E . 0.9500
C8E C9E . 1.414(17)
C8E H8E . 0.9500
C9E H9E . 0.9500
C10B C15B . 1.391(2)
C10B C11B . 1.393(2)
C11B C12B . 1.396(3)
C11B H11B . 0.9500
C12B C13B . 1.378(3)
C12B H12B . 0.9500
C13B C14B . 1.384(3)
C13B H13B . 0.9500
C14B C15B . 1.391(3)
C14B H14B . 0.9500
C15B H15B . 0.9500
O1C C1C . 1.240(2)
O1C Na1G . 2.97(3)
O2C C2C . 1.245(2)
Na1C N1C . 2.361(2)
Na1C O3C . 2.393(2)
Na1C C1C . 3.070(2)
O3C C16C . 1.403(4)
O3C H3C . 0.896(17)
C16C H16G . 0.9800
C16C H16H . 0.9800
C16C H16I . 0.9800
Na1G N1C . 2.16(3)
Na1G O3G . 2.379(18)
Na1G O4G . 2.85(4)
Na1G C1C . 2.90(3)
O3G C16G . 1.424(17)
O3G H3G . 0.8387
C16G H16S . 0.9800
C16G H16T . 0.9800
C16G H16U . 0.9800
O4G H4E . 0.8405
O4G H4F . 0.8425
N1C C1C . 1.340(2)
N1C C2C . 1.372(2)
N2C C2C . 1.352(2)
N2C C3C . 1.444(2)
N2C H2C . 0.876(16)
C1C C3C . 1.557(2)
C3C C10C . 1.535(2)
C3C C4C . 1.538(3)
C3C C4F . 1.546(14)
C4C C9C . 1.388(3)
C4C C5C . 1.391(3)
C5C C6C . 1.396(3)
C5C H5C . 0.9500
C6C C7C . 1.380(4)
C6C H6C . 0.9500
C7C C8C . 1.383(4)
C7C H7C . 0.9500
C8C C9C . 1.398(3)
C8C H8C . 0.9500
C9C H9C . 0.9500
C4F C5F . 1.376(17)
C4F C9F . 1.386(17)
C5F C6F . 1.408(17)
C5F H5F . 0.9500
C6F C7F . 1.368(18)
C6F H6F . 0.9500
C7F C8F . 1.365(18)
C7F H7F . 0.9500
C8F C9F . 1.396(17)
C8F H8F . 0.9500
C9F H9F . 0.9500
C10C C15C . 1.394(2)
C10C C11C . 1.395(2)
C11C C12C . 1.390(3)
C11C H11C . 0.9500
C12C C13C . 1.380(3)
C12C H12C . 0.9500
C13C C14C . 1.382(3)
C13C H13C . 0.9500
C14C C15C . 1.396(3)
C14C H14C . 0.9500
C15C H15C . 0.9500

loop_
_geom_torsion_atom_site_label_1
_geom_torsion_atom_site_label_2
_geom_torsion_atom_site_label_3
_geom_torsion_atom_site_label_4
_geom_torsion_site_symmetry_1
_geom_torsion_site_symmetry_4
_geom_torsion
Na1A O1A C1A N1A . . 9.09(16)
Na1A O1A C1A C3A . . -171.08(16)
C2A N1A C1A O1A . . -178.36(17)
Na1A N1A C1A O1A . . -11.6(2)
Na1D N1A C1A O1A . . 0.0(3)
C2A N1A C1A C3A . . 1.80(19)
Na1A N1A C1A C3A . . 168.55(10)
Na1D N1A C1A C3A . . -179.9(3)
C2A N1A C1A Na1A . . -166.75(17)
C2A N1A C1A Na1D . . -178.3(3)
Na1C O2A C2A N2A 1_565 . 27.4(3)
Na1B O2A C2A N2A 2 . 175.4(3)
Na1F O2A C2A N2A 2 . 176.5(7)
Na1E O2A C2A N2A 2 . 172.9(4)
Na1G O2A C2A N2A 1_565 . 29.2(8)
Na1C O2A C2A N1A 1_565 . -152.93(15)
Na1B O2A C2A N1A 2 . -5.0(3)
Na1F O2A C2A N1A 2 . -3.8(8)
Na1E O2A C2A N1A 2 . -7.5(4)
Na1G O2A C2A N1A 1_565 . -151.2(7)
Na1C O2A C2A Na1B 1_565 2 -148.0(3)
C3A N2A C2A O2A . . -179.82(16)
C3A N2A C2A N1A . . 0.5(2)
C3A N2A C2A Na1B . 2 -169.2(9)
C1A N1A C2A O2A . . 178.85(17)
Na1A N1A C2A O2A . . 22.0(3)
Na1D N1A C2A O2A . . 1.6(5)
C1A N1A C2A N2A . . -1.5(2)
Na1A N1A C2A N2A . . -158.30(16)
Na1D N1A C2A N2A . . -178.7(5)
C1A N1A C2A Na1B . 2 175.6(2)
Na1A N1A C2A Na1B . 2 18.8(3)
C2A N2A C3A C10A . . -116.61(16)
C2A N2A C3A C4A . . 119.3(3)
C2A N2A C3A C4D . . 119(3)
C2A N2A C3A C1A . . 0.54(17)
O1A C1A C3A N2A . . 178.70(16)
N1A C1A C3A N2A . . -1.44(17)
Na1A C1A C3A N2A . . 22.8(3)
Na1D C1A C3A N2A . . -1.7(6)
O1A C1A C3A C10A . . -63.4(2)
N1A C1A C3A C10A . . 116.41(15)
Na1A C1A C3A C10A . . 140.6(3)
Na1D C1A C3A C10A . . 116.2(6)
O1A C1A C3A C4A . . 58.7(2)
N1A C1A C3A C4A . . -121.49(18)
Na1A C1A C3A C4A . . -97.3(3)
O1A C1A C3A C4D . . 67.1(13)
N1A C1A C3A C4D . . -113.1(13)
N2A C3A C4A C9A . . -158.3(4)
C10A C3A C4A C9A . . 75.9(5)
C1A C3A C4A C9A . . -47.5(5)
N2A C3A C4A C5A . . 26.2(5)
C10A C3A C4A C5A . . -99.7(4)
C1A C3A C4A C5A . . 136.9(4)
C9A C4A C5A C6A . . 1.3(6)
C3A C4A C5A C6A . . 177.0(3)
C4A C5A C6A C7A . . -0.2(4)
C5A C6A C7A C8A . . -1.2(4)
C6A C7A C8A C9A . . 1.4(5)
C5A C4A C9A C8A . . -1.0(6)
C3A C4A C9A C8A . . -176.7(3)
C7A C8A C9A C4A . . -0.3(6)
N2A C3A C4D C9D . . -177(5)
C10A C3A C4D C9D . . 60(6)
C1A C3A C4D C9D . . -70(6)
N2A C3A C4D C5D . . -18(7)
C10A C3A C4D C5D . . -141(5)
C1A C3A C4D C5D . . 90(6)
C9D C4D C5D C6D . . -12(8)
C3A C4D C5D C6D . . -171(4)
C4D C5D C6D C7D . . 6(6)
C5D C6D C7D C8D . . -1(5)
C6D C7D C8D C9D . . 2(6)
C5D C4D C9D C8D . . 14(9)
C3A C4D C9D C8D . . 174(4)
C7D C8D C9D C4D . . -9(8)
N2A C3A C10A C15A . . 161.60(15)
C4A C3A C10A C15A . . -71.7(2)
C4D C3A C10A C15A . . -79(2)
C1A C3A C10A C15A . . 52.3(2)
N2A C3A C10A C11A . . -20.2(2)
C4A C3A C10A C11A . . 106.6(2)
C4D C3A C10A C11A . . 99(2)
C1A C3A C10A C11A . . -129.52(17)
C15A C10A C11A C12A . . -0.7(3)
C3A C10A C11A C12A . . -178.94(17)
C10A C11A C12A C13A . . 0.1(3)
C11A C12A C13A C14A . . 0.4(3)
C12A C13A C14A C15A . . -0.3(3)
C11A C10A C15A C14A . . 0.8(3)
C3A C10A C15A C14A . . 179.04(17)
C13A C14A C15A C10A . . -0.3(3)
N1B C1B O1B Na1F . . 6.9(5)
C3B C1B O1B Na1F . . -173.2(5)
N1B C1B O1B Na1E . . 3.6(3)
C3B C1B O1B Na1E . . -176.6(3)
N1B C1B O1B Na1B . . 5.3(3)
C3B C1B O1B Na1B . . -174.9(3)
O1B C1B N1B C2B . . 178.70(18)
C3B C1B N1B C2B . . -1.2(2)
Na1F C1B N1B C2B . . -172.5(7)
Na1E C1B N1B C2B . . -176.9(4)
Na1B C1B N1B C2B . . -174.9(3)
O1B C1B N1B Na1F . . -8.8(7)
C3B C1B N1B Na1F . . 171.3(6)
O1B C1B N1B Na1E . . -4.4(4)
C3B C1B N1B Na1E . . 175.7(4)
O1B C1B N1B Na1B . . -6.4(4)
C3B C1B N1B Na1B . . 173.7(3)
Na1D O2B C2B N2B . . -7.8(5)
Na1A O2B C2B N2B . . 8.5(3)
Na1C O2B C2B N2B 2 . -169.46(15)
Na1G O2B C2B N2B 2 . -164.1(6)
Na1D O2B C2B N1B . . 171.8(4)
Na1A O2B C2B N1B . . -171.88(14)
Na1C O2B C2B N1B 2 . 10.1(3)
Na1G O2B C2B N1B 2 . 15.5(6)
Na1A O2B C2B Na1C . 2 178.0(2)
C3B N2B C2B O2B . . -177.05(17)
C3B N2B C2B N1B . . 3.3(2)
C3B N2B C2B Na1C . 2 155.4(4)
C1B N1B C2B O2B . . 179.13(19)
Na1F N1B C2B O2B . . 13.6(14)
Na1E N1B C2B O2B . . 5.4(8)
Na1B N1B C2B O2B . . 9.1(6)
C1B N1B C2B N2B . . -1.3(2)
Na1F N1B C2B N2B . . -166.8(14)
Na1E N1B C2B N2B . . -175.0(7)
Na1B N1B C2B N2B . . -171.3(5)
C1B N1B C2B Na1C . 2 -173.92(13)
Na1B N1B C2B Na1C . 2 16.0(6)
C2B N2B C3B C10B . . -121.26(16)
C2B N2B C3B C4B . . 114.2(3)
C2B N2B C3B C4E . . 118(4)
C2B N2B C3B C1B . . -3.53(18)
O1B C1B C3B N2B . . -177.01(17)
N1B C1B C3B N2B . . 2.84(18)
Na1F C1B C3B N2B . . 22.0(17)
Na1E C1B C3B N2B . . 14.1(9)
Na1B C1B C3B N2B . . 19.0(7)
O1B C1B C3B C10B . . -57.8(2)
N1B C1B C3B C10B . . 122.05(16)
Na1F C1B C3B C10B . . 141.2(17)
Na1E C1B C3B C10B . . 133.3(9)
Na1B C1B C3B C10B . . 138.2(7)
O1B C1B C3B C4B . . 65.2(3)
N1B C1B C3B C4B . . -115.0(2)
Na1B C1B C3B C4B . . -98.8(7)
O1B C1B C3B C4E . . 71.6(15)
N1B C1B C3B C4E . . -108.5(15)
Na1E C1B C3B C4E . . -97.3(17)
N2B C3B C4B C5B . . 37.0(6)
C10B C3B C4B C5B . . -89.7(4)
C1B C3B C4B C5B . . 146.3(4)
N2B C3B C4B C9B . . -145.0(4)
C10B C3B C4B C9B . . 88.3(5)
C1B C3B C4B C9B . . -35.7(5)
C9B C4B C5B C6B . . 0.6(7)
C3B C4B C5B C6B . . 178.7(3)
C4B C5B C6B C7B . . -0.6(5)
C5B C6B C7B C8B . . 0.4(4)
C6B C7B C8B C9B . . -0.2(5)
C5B C4B C9B C8B . . -0.4(7)
C3B C4B C9B C8B . . -178.4(4)
C7B C8B C9B C4B . . 0.2(5)
N2B C3B C4E C9E . . 173(6)
C10B C3B C4E C9E . . 51(7)
C1B C3B C4E C9E . . -79(7)
N2B C3B C4E C5E . . -1(7)
C10B C3B C4E C5E . . -124(6)
C1B C3B C4E C5E . . 107(6)
C9E C4E C5E C6E . . 13(9)
C3B C4E C5E C6E . . -172(4)
C4E C5E C6E C7E . . -7(6)
C5E C6E C7E C8E . . 3(6)
C6E C7E C8E C9E . . -4(6)
C5E C4E C9E C8E . . -15(9)
C3B C4E C9E C8E . . 170(5)
C7E C8E C9E C4E . . 11(6)
N2B C3B C10B C15B . . 169.05(15)
C4B C3B C10B C15B . . -65.0(2)
C4E C3B C10B C15B . . -74(2)
C1B C3B C10B C15B . . 59.2(2)
N2B C3B C10B C11B . . -12.9(2)
C4B C3B C10B C11B . . 113.0(2)
C4E C3B C10B C11B . . 105(2)
C1B C3B C10B C11B . . -122.70(16)
C15B C10B C11B C12B . . -2.1(3)
C3B C10B C11B C12B . . 179.82(16)
C10B C11B C12B C13B . . 0.2(3)
C11B C12B C13B C14B . . 1.6(3)
C12B C13B C14B C15B . . -1.5(3)
C11B C10B C15B C14B . . 2.1(3)
C3B C10B C15B C14B . . -179.79(16)
C13B C14B C15B C10B . . -0.3(3)
Na1G O1C C1C N1C . . 2.8(4)
Na1G O1C C1C C3C . . -176.2(4)
C2C N1C C1C O1C . . -179.42(16)
Na1G N1C C1C O1C . . -3.9(6)
Na1C N1C C1C O1C . . 1.1(2)
C2C N1C C1C C3C . . -0.40(18)
Na1G N1C C1C C3C . . 175.2(6)
Na1C N1C C1C C3C . . -179.84(11)
C2C N1C C1C Na1G . . -175.6(6)
C2C N1C C1C Na1C . . 179.44(18)
Na1D O2C C2C N2C 2_545 . 178.3(4)
Na1A O2C C2C N2C 2_545 . -167.07(13)
Na1B O2C C2C N2C . . 21.8(4)
Na1E O2C C2C N2C . . 18.6(5)
Na1F O2C C2C N2C . . 21.9(7)
Na1D O2C C2C N1C 2_545 . -1.5(4)
Na1A O2C C2C N1C 2_545 . 13.2(3)
Na1B O2C C2C N1C . . -158.0(4)
Na1E O2C C2C N1C . . -161.2(5)
Na1F O2C C2C N1C . . -157.9(7)
Na1F O2C C2C Na1D . 2_545 -156.3(8)
C3C N2C C2C O2C . . -176.03(16)
C3C N2C C2C N1C . . 3.8(2)
C3C N2C C2C Na1D . 2_545 -173.2(6)
C1C N1C C2C O2C . . 177.79(17)
Na1G N1C C2C O2C . . 4.8(10)
Na1C N1C C2C O2C . . -3.1(3)
C1C N1C C2C N2C . . -2.0(2)
Na1G N1C C2C N2C . . -175.0(9)
Na1C N1C C2C N2C . . 177.09(16)
C1C N1C C2C Na1D . 2_545 176.9(2)
C2C N2C C3C C10C . . -120.62(15)
C2C N2C C3C C4C . . 112.00(18)
C2C N2C C3C C4F . . 112.9(11)
C2C N2C C3C C1C . . -3.53(17)
O1C C1C C3C N2C . . -178.58(16)
N1C C1C C3C N2C . . 2.37(17)
Na1G C1C C3C N2C . . 10.5(11)
Na1C C1C C3C N2C . . 2.1(3)
O1C C1C C3C C10C . . -60.9(2)
N1C C1C C3C C10C . . 120.02(15)
Na1G C1C C3C C10C . . 128.2(10)
Na1C C1C C3C C10C . . 119.7(3)
O1C C1C C3C C4C . . 64.2(2)
N1C C1C C3C C4C . . -114.85(17)
Na1C C1C C3C C4C . . -115.2(3)
O1C C1C C3C C4F . . 58.8(10)
N1C C1C C3C C4F . . -120.2(9)
Na1G C1C C3C C4F . . -112.0(14)
N2C C3C C4C C9C . . 174.6(2)
C10C C3C C4C C9C . . 47.5(3)
C1C C3C C4C C9C . . -77.0(3)
N2C C3C C4C C5C . . -7.5(3)
C10C C3C C4C C5C . . -134.6(2)
C1C C3C C4C C5C . . 101.0(3)
C9C C4C C5C C6C . . 0.8(4)
C3C C4C C5C C6C . . -177.2(2)
C4C C5C C6C C7C . . -0.1(4)
C5C C6C C7C C8C . . -1.0(4)
C6C C7C C8C C9C . . 1.3(4)
C5C C4C C9C C8C . . -0.4(4)
C3C C4C C9C C8C . . 177.6(2)
C7C C8C C9C C4C . . -0.6(4)
N2C C3C C4F C5F . . 28(2)
C10C C3C C4F C5F . . -100.3(17)
C1C C3C C4F C5F . . 138.4(17)
N2C C3C C4F C9F . . -153.0(16)
C10C C3C C4F C9F . . 78.9(19)
C1C C3C C4F C9F . . -42(2)
C9F C4F C5F C6F . . -6(3)
C3C C4F C5F C6F . . 173(3)
C4F C5F C6F C7F . . 10(4)
C5F C6F C7F C8F . . -8(5)
C6F C7F C8F C9F . . 3(6)
C5F C4F C9F C8F . . 1(3)
C3C C4F C9F C8F . . -178(3)
C7F C8F C9F C4F . . 1(5)
N2C C3C C10C C15C . . 153.65(16)
C4C C3C C10C C15C . . -79.2(2)
C4F C3C C10C C15C . . -75.5(10)
C1C C3C C10C C15C . . 44.5(2)
N2C C3C C10C C11C . . -27.6(2)
C4C C3C C10C C11C . . 99.60(19)
C4F C3C C10C C11C . . 103.3(10)
C1C C3C C10C C11C . . -136.74(15)
C15C C10C C11C C12C . . -1.4(3)
C3C C10C C11C C12C . . 179.72(16)
C10C C11C C12C C13C . . 1.0(3)
C11C C12C C13C C14C . . 0.1(3)
C12C C13C C14C C15C . . -0.8(3)
C11C C10C C15C C14C . . 0.7(3)
C3C C10C C15C C14C . . 179.52(16)
C13C C14C C15C C10C . . 0.4(3)

_cod_database_fobs_code 2021740
